data_7061273
loop_
_publ_author_name
'Reddy, Raju Jannapu'
'Shankar, Angothu'
'Kumar, Jangam Jagadesh'
'Sharadha, Nunavath'
'Krishna, Gamidi Rama'

_publ_section_title
;
 Diethyl phosphite-mediated switchable synthesis of
 bis(imidazoheterocycles) derived disulfanes and sulfanes using
 imidazoheterocycles and octasulfur
;
_journal_issue 10
_journal_name_full 'New Journal of Chemistry'
_journal_page_first 4784
_journal_page_last 4791
_journal_paper_doi 10.1039/D1NJ05226H
_journal_volume 46
_journal_year 2022
_chemical_formula_moiety 'C26 H18 N4 S'
_chemical_formula_sum 'C26 H18 N4 S'
_chemical_formula_weight 418.50
_chemical_melting_point 253(2)
_chemical_name_systematic Bis[2-phenylimidazo[1,2-a]pyridin-3-yl]sulfane
_space_group_crystal_system monoclinic
_space_group_IT_number 14
_space_group_name_Hall '-P 2yn'
_space_group_name_H-M_alt 'P 1 21/n 1'
_atom_sites_solution_hydrogens geom
_audit_creation_method SHELXL-2014/7
_audit_update_record
;
2021-12-15 deposited with the CCDC.	2022-01-31 downloaded from the CCDC.
;
_cell_angle_alpha 90
_cell_angle_beta 101.924(4)
_cell_angle_gamma 90
_cell_formula_units_Z 4
_cell_length_a 11.9878(11)
_cell_length_b 13.8358(16)
_cell_length_c 12.5210(14)
_cell_measurement_reflns_used 9887
_cell_measurement_temperature 100(2)
_cell_measurement_theta_max 27.09
_cell_measurement_theta_min 2.22
_cell_volume 2031.9(4)
_computing_cell_refinement 'Bruker SAINT'
_computing_data_collection 'Bruker APEX3'
_computing_data_reduction 'Bruker SAINT'
_computing_molecular_graphics 'Bruker SHELXTL'
_computing_publication_material 'Bruker SHELXTL'
_computing_structure_refinement 'SHELXL-2014/7 (Sheldrick, 2014)'
_computing_structure_solution 'SHELXS-97 (Sheldrick 2008)'
_diffrn_ambient_temperature 100(2)
_diffrn_measured_fraction_theta_full 0.998
_diffrn_measured_fraction_theta_max 0.998
_diffrn_measurement_device_type 'Bruker D8 VENTURE Kappa Duo PHOTON II CPAD'
_diffrn_measurement_method '\ f and \w scans'
_diffrn_radiation_type MoK\a
_diffrn_radiation_wavelength 0.71073
_diffrn_reflns_av_R_equivalents 0.0636
_diffrn_reflns_av_unetI/netI 0.0186
_diffrn_reflns_Laue_measured_fraction_full 0.998
_diffrn_reflns_Laue_measured_fraction_max 0.998
_diffrn_reflns_limit_h_max 15
_diffrn_reflns_limit_h_min -15
_diffrn_reflns_limit_k_max 17
_diffrn_reflns_limit_k_min -17
_diffrn_reflns_limit_l_max 15
_diffrn_reflns_limit_l_min -15
_diffrn_reflns_number 99586
_diffrn_reflns_point_group_measured_fraction_full 0.998
_diffrn_reflns_point_group_measured_fraction_max 0.998
_diffrn_reflns_theta_full 25.242
_diffrn_reflns_theta_max 27.000
_diffrn_reflns_theta_min 2.141
_exptl_absorpt_coefficient_mu 0.181
_exptl_absorpt_correction_T_max 0.7455
_exptl_absorpt_correction_T_min 0.6958
_exptl_absorpt_correction_type multi-scan
_exptl_absorpt_process_details 'SADABS; Bruker, 2016'
_exptl_crystal_colour Colorless
_exptl_crystal_density_diffrn 1.368
_exptl_crystal_description Plate
_exptl_crystal_F_000 872
_exptl_crystal_size_max 0.19
_exptl_crystal_size_mid 0.1
_exptl_crystal_size_min 0.08
_refine_diff_density_max 0.652
_refine_diff_density_min -0.697
_refine_diff_density_rms 0.208
_refine_ls_extinction_coef 0.062(4)
_refine_ls_extinction_expression Fc^*^=kFc[1+0.001xFc^2^\l^3^/sin(2\q)]^-1/4^
_refine_ls_extinction_method 'SHELXL-2014/7 (Sheldrick 2014'
_refine_ls_goodness_of_fit_ref 1.202
_refine_ls_hydrogen_treatment constr
_refine_ls_matrix_type full
_refine_ls_number_parameters 281
_refine_ls_number_reflns 4429
_refine_ls_number_restraints 0
_refine_ls_restrained_S_all 1.202
_refine_ls_R_factor_all 0.0482
_refine_ls_R_factor_gt 0.0409
_refine_ls_shift/su_max 0.000
_refine_ls_shift/su_mean 0.000
_refine_ls_structure_factor_coef Fsqd
_refine_ls_weighting_details 'w=1/[\s^2^(Fo^2^)+(0.0682P)^2^+0.7427P] where P=(Fo^2^+2Fc^2^)/3'
_refine_ls_weighting_scheme calc
_refine_ls_wR_factor_gt 0.1080
_refine_ls_wR_factor_ref 0.1206
_reflns_Friedel_coverage 0.000
_reflns_number_gt 4142
_reflns_number_total 4429
_reflns_threshold_expression 'I > 2\s(I)'
_cod_data_source_file d1nj05226h2.cif
_cod_data_source_block 3a
_cod_depositor_comments 'Adding full bibliography for 7061272--7061273.cif.'
_cod_original_sg_symbol_H-M 'P 21/n'
_cod_database_code 7061273
_shelx_shelxl_version_number 2014/7
_shelx_space_group_comment
;
The symmetry employed for this shelxl refinement is uniquely defined
by the following loop, which should always be used as a source of
symmetry information in preference to the above space-group names.
They are only intended as comments.
;

loop_
_space_group_symop_operation_xyz
'x, y, z'
'-x+1/2, y+1/2, -z+1/2'
'-x, -y, -z'
'x-1/2, -y-1/2, z-1/2'

loop_
_atom_site_label
_atom_site_type_symbol
_atom_site_fract_x
_atom_site_fract_y
_atom_site_fract_z
_atom_site_U_iso_or_equiv
_atom_site_adp_type
_atom_site_occupancy
_atom_site_site_symmetry_order
_atom_site_calc_flag
_atom_site_refinement_flags_posn
_atom_site_refinement_flags_adp
_atom_site_refinement_flags_occupancy
_atom_site_disorder_assembly
_atom_site_disorder_group
C1 C 0.41684(12) 0.58872(10) 0.65929(11) 0.0161(3) Uani 1 1 d . . . . .
H1 H 0.3536 0.6292 0.6627 0.019 Uiso 1 1 calc R U . . .
C2 C 0.52483(13) 0.62331(11) 0.68732(12) 0.0186(3) Uani 1 1 d . . . . .
H2 H 0.5378 0.6881 0.7120 0.022 Uiso 1 1 calc R U . . .
C3 C 0.61893(12) 0.56255(12) 0.67980(12) 0.0196(3) Uani 1 1 d . . . . .
H3 H 0.6942 0.5876 0.6984 0.023 Uiso 1 1 calc R U . . .
C4 C 0.60223(12) 0.46898(12) 0.64626(12) 0.0182(3) Uani 1 1 d . . . . .
H4 H 0.6653 0.4290 0.6410 0.022 Uiso 1 1 calc R U . . .
C5 C 0.48975(12) 0.43194(10) 0.61931(11) 0.0148(3) Uani 1 1 d . . . . .
C6 C 0.33634(12) 0.34850(10) 0.57320(11) 0.0144(3) Uani 1 1 d . . . . .
C7 C 0.30047(11) 0.44038(10) 0.59431(11) 0.0138(3) Uani 1 1 d . . . . .
C8 C 0.26455(12) 0.26353(10) 0.53642(11) 0.0161(3) Uani 1 1 d . . . . .
C9 C 0.28749(13) 0.20820(11) 0.45009(12) 0.0195(3) Uani 1 1 d . . . . .
H9 H 0.3521 0.2227 0.4200 0.023 Uiso 1 1 calc R U . . .
C10 C 0.21650(14) 0.13227(12) 0.40815(14) 0.0245(3) Uani 1 1 d . . . . .
H10 H 0.2320 0.0956 0.3487 0.029 Uiso 1 1 calc R U . . .
C11 C 0.12255(14) 0.10937(12) 0.45254(14) 0.0256(4) Uani 1 1 d . . . . .
H11 H 0.0736 0.0577 0.4230 0.031 Uiso 1 1 calc R U . . .
C12 C 0.10064(13) 0.16217(11) 0.53998(13) 0.0225(3) Uani 1 1 d . . . . .
H12 H 0.0374 0.1457 0.5713 0.027 Uiso 1 1 calc R U . . .
C13 C 0.17092(12) 0.23929(11) 0.58226(12) 0.0187(3) Uani 1 1 d . . . . .
H13 H 0.1554 0.2754 0.6421 0.022 Uiso 1 1 calc R U . . .
C14 C 0.13578(11) 0.54425(10) 0.45726(11) 0.0137(3) Uani 1 1 d . . . . .
C15 C 0.13998(11) 0.63891(10) 0.42116(11) 0.0139(3) Uani 1 1 d . . . . .
C16 C 0.07708(12) 0.55527(11) 0.27648(12) 0.0166(3) Uani 1 1 d . . . . .
C17 C 0.03278(13) 0.51958(12) 0.17035(12) 0.0226(3) Uani 1 1 d . . . . .
H17 H 0.0170 0.5624 0.1098 0.027 Uiso 1 1 calc R U . . .
C18 C 0.01291(14) 0.42269(13) 0.15601(13) 0.0250(3) Uani 1 1 d . . . . .
H18 H -0.0170 0.3982 0.0850 0.030 Uiso 1 1 calc R U . . .
C19 C 0.03659(12) 0.35847(11) 0.24613(13) 0.0208(3) Uani 1 1 d . . . . .
H19 H 0.0243 0.2911 0.2349 0.025 Uiso 1 1 calc R U . . .
C20 C 0.07668(12) 0.39285(11) 0.34823(12) 0.0174(3) Uani 1 1 d . . . . .
H20 H 0.0914 0.3501 0.4089 0.021 Uiso 1 1 calc R U . . .
C21 C 0.17783(11) 0.72677(10) 0.48480(11) 0.0145(3) Uani 1 1 d . . . . .
C22 C 0.15605(12) 0.74118(11) 0.58882(11) 0.0174(3) Uani 1 1 d . . . . .
H22 H 0.1201 0.6917 0.6222 0.021 Uiso 1 1 calc R U . . .
C23 C 0.18660(13) 0.82726(12) 0.64393(12) 0.0215(3) Uani 1 1 d . . . . .
H23 H 0.1705 0.8367 0.7144 0.026 Uiso 1 1 calc R U . . .
C24 C 0.24041(14) 0.89960(12) 0.59707(14) 0.0251(3) Uani 1 1 d . . . . .
H24 H 0.2609 0.9586 0.6349 0.030 Uiso 1 1 calc R U . . .
C25 C 0.26412(15) 0.88505(12) 0.49449(14) 0.0266(4) Uani 1 1 d . . . . .
H25 H 0.3019 0.9341 0.4624 0.032 Uiso 1 1 calc R U . . .
C26 C 0.23319(13) 0.79953(11) 0.43829(13) 0.0206(3) Uani 1 1 d . . . . .
H26 H 0.2497 0.7904 0.3680 0.025 Uiso 1 1 calc R U . . .
N1 N 0.40033(10) 0.49425(8) 0.62580(9) 0.0134(3) Uani 1 1 d . . . . .
N2 N 0.45241(10) 0.34347(9) 0.58803(10) 0.0161(3) Uani 1 1 d . . . . .
N3 N 0.09573(10) 0.49041(9) 0.36273(10) 0.0138(3) Uani 1 1 d . . . . .
N4 N 0.10421(10) 0.64527(9) 0.31042(10) 0.0171(3) Uani 1 1 d . . . . .
S1 S 0.16541(3) 0.49057(2) 0.58669(3) 0.01348(13) Uani 1 1 d . . . . .

loop_
_atom_site_aniso_label
_atom_site_aniso_U_11
_atom_site_aniso_U_22
_atom_site_aniso_U_33
_atom_site_aniso_U_23
_atom_site_aniso_U_13
_atom_site_aniso_U_12
C1 0.0174(7) 0.0156(7) 0.0155(7) 0.0009(5) 0.0037(5) 0.0018(5)
C2 0.0189(7) 0.0182(7) 0.0188(7) 0.0000(5) 0.0040(5) -0.0026(5)
C3 0.0144(7) 0.0258(8) 0.0183(7) 0.0003(6) 0.0029(5) -0.0035(5)
C4 0.0131(6) 0.0258(8) 0.0160(7) 0.0025(6) 0.0036(5) 0.0026(6)
C5 0.0143(6) 0.0178(7) 0.0124(6) 0.0019(5) 0.0035(5) 0.0026(5)
C6 0.0163(7) 0.0155(7) 0.0117(6) 0.0027(5) 0.0034(5) 0.0019(5)
C7 0.0129(6) 0.0159(7) 0.0127(6) 0.0016(5) 0.0026(5) 0.0005(5)
C8 0.0175(7) 0.0131(7) 0.0166(7) 0.0027(5) 0.0009(5) 0.0028(5)
C9 0.0189(7) 0.0184(7) 0.0212(7) 0.0012(6) 0.0037(5) 0.0036(5)
C10 0.0272(8) 0.0204(8) 0.0248(8) -0.0051(6) 0.0026(6) 0.0026(6)
C11 0.0236(8) 0.0184(7) 0.0316(9) -0.0020(6) -0.0015(6) -0.0024(6)
C12 0.0183(7) 0.0184(7) 0.0300(8) 0.0045(6) 0.0030(6) 0.0001(6)
C13 0.0204(7) 0.0166(7) 0.0191(7) 0.0031(5) 0.0039(6) 0.0022(5)
C14 0.0107(6) 0.0166(7) 0.0139(6) -0.0004(5) 0.0025(5) 0.0005(5)
C15 0.0112(6) 0.0166(7) 0.0146(7) 0.0018(5) 0.0047(5) 0.0021(5)
C16 0.0147(6) 0.0205(7) 0.0148(7) 0.0014(5) 0.0038(5) 0.0007(5)
C17 0.0235(8) 0.0298(8) 0.0140(7) 0.0012(6) 0.0028(6) -0.0043(6)
C18 0.0248(8) 0.0335(9) 0.0170(7) -0.0065(6) 0.0055(6) -0.0088(7)
C19 0.0181(7) 0.0209(7) 0.0243(8) -0.0044(6) 0.0063(6) -0.0045(6)
C20 0.0131(6) 0.0175(7) 0.0220(7) 0.0002(5) 0.0044(5) -0.0005(5)
C21 0.0124(6) 0.0136(6) 0.0170(7) 0.0014(5) 0.0019(5) 0.0032(5)
C22 0.0164(7) 0.0179(7) 0.0185(7) 0.0015(5) 0.0051(5) 0.0010(5)
C23 0.0230(7) 0.0232(8) 0.0175(7) -0.0034(6) 0.0023(6) 0.0034(6)
C24 0.0275(8) 0.0179(7) 0.0289(8) -0.0050(6) 0.0035(6) -0.0010(6)
C25 0.0326(9) 0.0172(7) 0.0312(9) 0.0020(6) 0.0098(7) -0.0051(6)
C26 0.0248(7) 0.0183(7) 0.0199(7) 0.0020(6) 0.0076(6) 0.0006(6)
N1 0.0120(6) 0.0163(6) 0.0119(6) 0.0019(4) 0.0023(4) 0.0011(4)
N2 0.0152(6) 0.0179(6) 0.0150(6) 0.0013(5) 0.0030(4) 0.0023(4)
N3 0.0105(5) 0.0168(6) 0.0141(6) -0.0005(4) 0.0028(4) 0.0004(4)
N4 0.0170(6) 0.0187(6) 0.0157(6) 0.0009(5) 0.0037(5) 0.0005(5)
S1 0.0117(2) 0.0158(2) 0.0135(2) 0.00198(12) 0.00384(13) 0.00154(11)

loop_
_atom_type_symbol
_atom_type_description
_atom_type_scat_dispersion_real
_atom_type_scat_dispersion_imag
_atom_type_scat_source
C C 0.0033 0.0016 'International Tables Vol C Tables 4.2.6.8 and 6.1.1.4'
H H 0.0000 0.0000 'International Tables Vol C Tables 4.2.6.8 and 6.1.1.4'
N N 0.0061 0.0033 'International Tables Vol C Tables 4.2.6.8 and 6.1.1.4'
S S 0.1246 0.1234 'International Tables Vol C Tables 4.2.6.8 and 6.1.1.4'

loop_
_geom_angle_atom_site_label_1
_geom_angle_atom_site_label_2
_geom_angle_atom_site_label_3
_geom_angle
_geom_angle_site_symmetry_1
_geom_angle_site_symmetry_3
_geom_angle_publ_flag
C2 C1 N1 118.95(13) . . ?
C2 C1 H1 120.5 . . ?
N1 C1 H1 120.5 . . ?
C1 C2 C3 120.05(14) . . ?
C1 C2 H2 120.0 . . ?
C3 C2 H2 120.0 . . ?
C4 C3 C2 120.84(13) . . ?
C4 C3 H3 119.6 . . ?
C2 C3 H3 119.6 . . ?
C3 C4 C5 119.28(13) . . ?
C3 C4 H4 120.4 . . ?
C5 C4 H4 120.4 . . ?
N2 C5 N1 111.71(12) . . ?
N2 C5 C4 130.32(13) . . ?
N1 C5 C4 117.96(13) . . ?
N2 C6 C7 111.61(13) . . ?
N2 C6 C8 120.96(13) . . ?
C7 C6 C8 127.42(13) . . ?
C6 C7 N1 105.19(12) . . ?
C6 C7 S1 132.50(11) . . ?
N1 C7 S1 122.30(10) . . ?
C9 C8 C13 119.17(14) . . ?
C9 C8 C6 118.90(13) . . ?
C13 C8 C6 121.87(13) . . ?
C10 C9 C8 120.34(14) . . ?
C10 C9 H9 119.8 . . ?
C8 C9 H9 119.8 . . ?
C9 C10 C11 120.38(15) . . ?
C9 C10 H10 119.8 . . ?
C11 C10 H10 119.8 . . ?
C12 C11 C10 119.78(15) . . ?
C12 C11 H11 120.1 . . ?
C10 C11 H11 120.1 . . ?
C11 C12 C13 120.34(15) . . ?
C11 C12 H12 119.8 . . ?
C13 C12 H12 119.8 . . ?
C12 C13 C8 119.97(14) . . ?
C12 C13 H13 120.0 . . ?
C8 C13 H13 120.0 . . ?
C15 C14 N3 104.84(12) . . ?
C15 C14 S1 133.37(11) . . ?
N3 C14 S1 121.76(10) . . ?
N4 C15 C14 111.46(13) . . ?
N4 C15 C21 119.52(12) . . ?
C14 C15 C21 129.02(13) . . ?
N4 C16 N3 111.50(12) . . ?
N4 C16 C17 130.14(14) . . ?
N3 C16 C17 118.35(13) . . ?
C18 C17 C16 119.17(15) . . ?
C18 C17 H17 120.4 . . ?
C16 C17 H17 120.4 . . ?
C17 C18 C19 120.60(14) . . ?
C17 C18 H18 119.7 . . ?
C19 C18 H18 119.7 . . ?
C20 C19 C18 120.28(14) . . ?
C20 C19 H19 119.9 . . ?
C18 C19 H19 119.9 . . ?
C19 C20 N3 119.07(14) . . ?
C19 C20 H20 120.5 . . ?
N3 C20 H20 120.5 . . ?
C22 C21 C26 118.88(13) . . ?
C22 C21 C15 121.81(13) . . ?
C26 C21 C15 119.26(13) . . ?
C23 C22 C21 120.41(14) . . ?
C23 C22 H22 119.8 . . ?
C21 C22 H22 119.8 . . ?
C24 C23 C22 120.52(14) . . ?
C24 C23 H23 119.7 . . ?
C22 C23 H23 119.7 . . ?
C23 C24 C25 119.34(15) . . ?
C23 C24 H24 120.3 . . ?
C25 C24 H24 120.3 . . ?
C24 C25 C26 120.62(15) . . ?
C24 C25 H25 119.7 . . ?
C26 C25 H25 119.7 . . ?
C25 C26 C21 120.21(14) . . ?
C25 C26 H26 119.9 . . ?
C21 C26 H26 119.9 . . ?
C1 N1 C5 122.89(12) . . ?
C1 N1 C7 130.91(12) . . ?
C5 N1 C7 106.19(11) . . ?
C5 N2 C6 105.29(12) . . ?
C20 N3 C16 122.48(12) . . ?
C20 N3 C14 130.85(12) . . ?
C16 N3 C14 106.67(12) . . ?
C16 N4 C15 105.53(12) . . ?
C7 S1 C14 103.16(6) . . ?

loop_
_geom_bond_atom_site_label_1
_geom_bond_atom_site_label_2
_geom_bond_distance
_geom_bond_site_symmetry_2
_geom_bond_publ_flag
C1 C2 1.357(2) . ?
C1 N1 1.3745(18) . ?
C1 H1 0.9500 . ?
C2 C3 1.426(2) . ?
C2 H2 0.9500 . ?
C3 C4 1.363(2) . ?
C3 H3 0.9500 . ?
C4 C5 1.417(2) . ?
C4 H4 0.9500 . ?
C5 N2 1.3339(19) . ?
C5 N1 1.3910(17) . ?
C6 N2 1.3669(18) . ?
C6 C7 1.385(2) . ?
C6 C8 1.473(2) . ?
C7 N1 1.3960(17) . ?
C7 S1 1.7461(14) . ?
C8 C9 1.398(2) . ?
C8 C13 1.403(2) . ?
C9 C10 1.385(2) . ?
C9 H9 0.9500 . ?
C10 C11 1.392(2) . ?
C10 H10 0.9500 . ?
C11 C12 1.386(2) . ?
C11 H11 0.9500 . ?
C12 C13 1.394(2) . ?
C12 H12 0.9500 . ?
C13 H13 0.9500 . ?
C14 C15 1.3898(19) . ?
C14 N3 1.3969(18) . ?
C14 S1 1.7511(14) . ?
C15 N4 1.3669(18) . ?
C15 C21 1.4728(19) . ?
C16 N4 1.3342(19) . ?
C16 N3 1.3863(18) . ?
C16 C17 1.414(2) . ?
C17 C18 1.367(2) . ?
C17 H17 0.9500 . ?
C18 C19 1.418(2) . ?
C18 H18 0.9500 . ?
C19 C20 1.356(2) . ?
C19 H19 0.9500 . ?
C20 N3 1.3748(19) . ?
C20 H20 0.9500 . ?
C21 C22 1.3946(19) . ?
C21 C26 1.397(2) . ?
C22 C23 1.387(2) . ?
C22 H22 0.9500 . ?
C23 C24 1.385(2) . ?
C23 H23 0.9500 . ?
C24 C25 1.386(2) . ?
C24 H24 0.9500 . ?
C25 C26 1.387(2) . ?
C25 H25 0.9500 . ?
C26 H26 0.9500 . ?
